data_2102148
loop_
_publ_author_name
'Low, John N.'
'Ferguson, George'
'Glidewell, Christopher'

_publ_section_title
;
 <i>N</i>-(6-Amino-3,4-dihydro-3-methyl-5-nitroso-4-oxopyrimidin-2-yl)
 derivatives of glycine, valine, serine, threonine and methionine:
 interplay of molecular, molecular--electronic and supramolecular
 structures
;
_journal_issue 5
_journal_name_full 'Acta Crystallographica Section B'
_journal_page_first 882
_journal_page_last 892
_journal_paper_doi 10.1107/S0108768100005437
_journal_volume 56
_journal_year 2000
_chemical_formula_sum 'C9 H13 N5 O5'
_chemical_formula_weight 271.24
_chemical_name_systematic
;
 N-(6-Amino-3,4-dihydro-3-methyl-5-nitroso-4-oxopyrimidin-2-yl)
 Threonine
;
_space_group_IT_number 4
_symmetry_cell_setting monoclinic
_symmetry_space_group_name_Hall 'P 2yb'
_symmetry_space_group_name_H-M 'P 1 21 1'
_cell_angle_alpha 90.00
_cell_angle_beta 111.265(2)
_cell_angle_gamma 90.00
_cell_formula_units_Z 2
_cell_length_a 8.3686(3)
_cell_length_b 6.7077(3)
_cell_length_c 11.1230(4)
_cell_measurement_reflns_used 1434
_cell_measurement_temperature 150.00(10)
_cell_measurement_theta_max 27.41
_cell_measurement_theta_min 1.96
_cell_volume 581.87(4)
_computing_cell_refinement 'DENZO (Otwinowski & Minor, 1997)'
_computing_data_collection 'Kappa-CCD server software (Nonius, 1997)'
_computing_data_reduction 'DENZO (Otwinowski & Minor, 1997)'
_computing_molecular_graphics 'PLATON (Spek, 1999)'
_computing_publication_material 'SHELXL-97  and WordPerfect macro PRPKAPPA (Ferguson, 1999)'
_computing_structure_refinement 'SHELXL-97 (Sheldrick, 1997b)'
_computing_structure_solution 'SHELXS-97 (Sheldrick, 1997a)'
_diffrn_ambient_temperature 150.00(10)
_diffrn_measured_fraction_theta_full .992
_diffrn_measured_fraction_theta_max .992
_diffrn_measurement_device_type Kappa-CCD
_diffrn_measurement_method '\f scans and \w scans with \k offsets'
_diffrn_radiation_monochromator graphite
_diffrn_radiation_source 'fine-focus sealed X-ray tube'
_diffrn_radiation_type 'Mo K\a'
_diffrn_radiation_wavelength .71073
_diffrn_reflns_av_R_equivalents .036
_diffrn_reflns_av_sigmaI/netI .0499
_diffrn_reflns_limit_h_max 10
_diffrn_reflns_limit_h_min -10
_diffrn_reflns_limit_k_max 8
_diffrn_reflns_limit_k_min -7
_diffrn_reflns_limit_l_max 14
_diffrn_reflns_limit_l_min -12
_diffrn_reflns_number 5604
_diffrn_reflns_theta_full 27.41
_diffrn_reflns_theta_max 27.41
_diffrn_reflns_theta_min 1.96
_diffrn_standards_decay_% 0
_exptl_absorpt_coefficient_mu .128
_exptl_absorpt_correction_T_max .975
_exptl_absorpt_correction_T_min .941
_exptl_absorpt_correction_type multi-scan
_exptl_absorpt_process_details 'Sortav (Blessing, 1995 & 1997)'
_exptl_crystal_colour orange
_exptl_crystal_density_diffrn 1.548
_exptl_crystal_density_method 'not measured'
_exptl_crystal_description block
_exptl_crystal_F_000 284
_exptl_crystal_size_max .20
_exptl_crystal_size_mid .20
_exptl_crystal_size_min .20
_refine_diff_density_max .335
_refine_diff_density_min -.387
_refine_ls_extinction_coef .028(7)
_refine_ls_extinction_method SHELXL
_refine_ls_goodness_of_fit_ref 1.029
_refine_ls_hydrogen_treatment constr
_refine_ls_matrix_type full
_refine_ls_number_parameters 177
_refine_ls_number_reflns 1434
_refine_ls_number_restraints 1
_refine_ls_restrained_S_all 1.029
_refine_ls_R_factor_all .0498
_refine_ls_R_factor_gt .0367
_refine_ls_shift/su_max .002
_refine_ls_shift/su_mean .000
_refine_ls_structure_factor_coef Fsqd
_refine_ls_weighting_details 'w=1/[\s^2^(Fo^2^)+(0.0537P)^2^+0.1096P] where P=(Fo^2^+2Fc^2^)/3'
_refine_ls_weighting_scheme calc
_refine_ls_wR_factor_ref .0946
_reflns_number_gt 1271
_reflns_number_total 1434
_reflns_threshold_expression >2\s(I)
_cod_data_source_file na0105.cif
_cod_data_source_block 283
_cod_depositor_comments
;
The following automatic conversions were performed:
'_exptl_absorpt_correction_type' value 'Multi-scan' changed to
'multi-scan' according to
'/home/saulius/struct/CIF-dictionaries/cif_core.dic' dictionary named
'cif_core.dic' version 2.4.1 from 2010-06-29.

Automatic conversion script
Id: cif_fix_enum 1527 2010-12-29 10:47:43Z saulius 

The following automatic conversions were performed:

'_exptl_absorpt_correction_type' value 'Multi-scan' changed to
'multi-scan' according to
/home/saulius/struct/CIF-dictionaries/cif_core.dic dictionary named
'cif_core.dic' version 2.4.1 from 2010-06-29.

Automatic conversion script
Id: cif_fix_values 1715 2011-07-08 13:25:40Z adriana 

The following automatic conversions were performed:

'_refine_ls_weighting_scheme' value
'w=1/[\s^2^(Fo^2^)+(0.0537P)^2^+0.1096P] where P=(Fo^2^+2Fc^2^)/3'
was changed to 'calc'. New tag '_refine_ls_weighting_details' was
created. The value of the new tag was set to
'w=1/[\s^2^(Fo^2^)+(0.0537P)^2^+0.1096P] where P=(Fo^2^+2Fc^2^)/3'.

Automatic conversion script
Id: cif_fix_values 3143 2015-03-26 13:38:13Z robertas 
;
_cod_original_cell_volume 581.86(4)
_cod_original_sg_symbol_H-M P21
_cod_database_code 2102148

loop_
_symmetry_equiv_pos_as_xyz
'x, y, z'
'-x, y+1/2, -z'

loop_
_atom_site_label
_atom_site_fract_x
_atom_site_fract_y
_atom_site_fract_z
_atom_site_U_iso_or_equiv
_atom_site_adp_type
_atom_site_calc_flag
_atom_site_refinement_flags
_atom_site_occupancy
_atom_site_type_symbol
N1 .6322(2) .2314(3) .72246(17) .0175(5) Uani d . 1 N
C2 .7867(3) .1730(4) .7262(2) .0150(5) Uani d . 1 C
N2 .8231(2) .2000(3) .62015(17) .0171(4) Uani d . 1 N
H2 .9282 .1597 .6181 .020 Uiso d R 1 H
C21 .7064(3) .3051(4) .5075(2) .0172(5) Uani d . 1 C
H21A .5953 .3162 .5179 .021 Uiso calc R 1 H
C211 .6783(3) .1891(4) .3833(2) .0188(5) Uani d . 1 C
O21 .5715(2) .2748(3) .28340(15) .0267(5) Uani d . 1 O
H21 .5819 .2290 .2183 .040 Uiso calc R 1 H
O22 .7525(2) .0298(3) .38294(16) .0249(4) Uani d . 1 O
C22 .7685(3) .5177(4) .4957(2) .0199(5) Uani d . 1 C
H22 .6764 .5854 .4267 .024 Uiso calc R 1 H
C23 .8059(3) .6389(5) .6184(2) .0263(6) Uani d . 1 C
H23A .9018 .5817 .6863 .039 Uiso calc R 1 H
H23B .7071 .6379 .6430 .039 Uiso calc R 1 H
H23C .8324 .7737 .6035 .039 Uiso calc R 1 H
O23 .9138(2) .5073(3) .45745(16) .0242(4) Uani d . 1 O
H23 1.0019 .5163 .5213 .036 Uiso calc R 1 H
N3 .9085(2) .0856(3) .83134(18) .0177(5) Uani d . 1 N
C31 1.0823(3) .0517(5) .8332(2) .0292(7) Uani d . 1 C
H31A 1.0808 -.0564 .7762 .044 Uiso calc R 1 H
H31B 1.1569 .0189 .9193 .044 Uiso calc R 1 H
H31C 1.1229 .1703 .8053 .044 Uiso calc R 1 H
C4 .8808(3) .0550(4) .9468(2) .0192(5) Uani d . 1 C
O4 .9893(2) -.0234(3) 1.03834(15) .0290(5) Uani d . 1 O
C5 .7138(3) .1271(4) .9468(2) .0183(5) Uani d . 1 C
N5 .6985(3) .1210(4) 1.06032(19) .0224(5) Uani d . 1 N
O5 .5530(2) .1918(3) 1.06517(15) .0249(4) Uani d . 1 O
C6 .5934(3) .2126(4) .8280(2) .0174(5) Uani d . 1 C
N6 .4427(2) .2759(4) .82242(18) .0209(5) Uani d . 1 N
H6A .3727 .3275 .7523 .025 Uiso calc R 1 H
H6B .4138 .2659 .8889 .025 Uiso calc R 1 H

loop_
_atom_site_aniso_label
_atom_site_aniso_U_11
_atom_site_aniso_U_22
_atom_site_aniso_U_33
_atom_site_aniso_U_12
_atom_site_aniso_U_13
_atom_site_aniso_U_23
N1 .0186(9) .0215(12) .0129(9) .0019(8) .0063(7) .0016(8)
C2 .0187(10) .0135(13) .0119(10) -.0036(9) .0046(8) -.0009(9)
N2 .0168(9) .0206(10) .0147(9) .0004(8) .0067(7) .0012(9)
C21 .0169(10) .0232(14) .0118(11) .0001(10) .0055(8) .0014(10)
C211 .0178(11) .0242(14) .0172(11) -.0035(10) .0095(9) -.0011(10)
O21 .0300(9) .0388(12) .0124(8) .0062(8) .0087(7) -.0001(8)
O22 .0250(9) .0276(11) .0195(8) .0003(8) .0051(7) -.0045(8)
C22 .0193(11) .0251(13) .0176(11) .0012(11) .0093(9) .0032(11)
C23 .0346(14) .0228(14) .0236(12) -.0024(13) .0130(11) -.0026(12)
O23 .0195(8) .0346(11) .0200(8) -.0040(8) .0092(7) .0024(9)
N3 .0171(9) .0208(12) .0151(9) .0015(8) .0057(8) .0008(8)
C31 .0209(12) .0440(19) .0225(12) .0081(12) .0076(10) .0037(13)
C4 .0238(12) .0194(13) .0157(11) -.0003(10) .0085(9) .0005(10)
O4 .0316(10) .0370(14) .0186(9) .0118(9) .0092(8) .0099(8)
C5 .0215(11) .0191(12) .0143(10) -.0006(10) .0065(9) -.0008(10)
N5 .0257(11) .0245(12) .0187(10) -.0001(9) .0098(8) .0022(9)
O5 .0260(9) .0348(11) .0164(8) .0023(9) .0108(7) .0006(8)
C6 .0203(10) .0184(13) .0149(11) -.0015(10) .0080(9) -.0012(10)
N6 .0212(10) .0303(12) .0131(9) .0041(9) .0085(8) .0016(9)

loop_
_atom_type_symbol
_atom_type_description
_atom_type_scat_dispersion_real
_atom_type_scat_dispersion_imag
_atom_type_scat_source
C C .0033 .0016 'International Tables Vol C Tables 4.2.6.8 and 6.1.1.4'
H H .0000 .0000 'International Tables Vol C Tables 4.2.6.8 and 6.1.1.4'
N N .0061 .0033 'International Tables Vol C Tables 4.2.6.8 and 6.1.1.4'
O O .0106 .0060 'International Tables Vol C Tables 4.2.6.8 and 6.1.1.4'

loop_
_geom_angle_atom_site_label_1
_geom_angle_atom_site_label_2
_geom_angle_atom_site_label_3
_geom_angle
C6 N1 C2 119.15(19)
N2 C2 N1 117.5(2)
N2 C2 N3 118.3(2)
N1 C2 N3 124.2(2)
C2 N2 C21 121.84(19)
C2 N2 H2 120.4
C21 N2 H2 117.7
N2 C21 C211 111.4(2)
N2 C21 C22 112.25(18)
C211 C21 C22 109.91(18)
N2 C21 H21A 107.7
C211 C21 H21A 107.7
C22 C21 H21A 107.7
O22 C211 O21 125.3(2)
O22 C211 C21 122.0(2)
O21 C211 C21 112.7(2)
C211 O21 H21 109.5
O23 C22 C23 111.9(2)
O23 C22 C21 109.3(2)
C23 C22 C21 112.6(2)
O23 C22 H22 107.6
C23 C22 H22 107.6
C21 C22 H22 107.6
C22 C23 H23A 109.5
C22 C23 H23B 109.5
H23A C23 H23B 109.5
C22 C23 H23C 109.5
H23A C23 H23C 109.5
H23B C23 H23C 109.5
C22 O23 H23 109.5
C2 N3 C4 121.70(19)
C2 N3 C31 120.3(2)
C4 N3 C31 117.25(19)
N3 C31 H31A 109.5
N3 C31 H31B 109.5
H31A C31 H31B 109.5
N3 C31 H31C 109.5
H31A C31 H31C 109.5
H31B C31 H31C 109.5
O4 C4 N3 120.8(2)
O4 C4 C5 124.2(2)
N3 C4 C5 115.0(2)
N5 C5 C6 127.4(2)
N5 C5 C4 114.3(2)
C6 C5 C4 118.1(2)
C5 N5 O5 116.01(19)
N6 C6 N1 117.8(2)
N6 C6 C5 120.4(2)
N1 C6 C5 121.8(2)
C6 N6 H6A 120.0
C6 N6 H6B 120.0
H6A N6 H6B 120.0

loop_
_geom_bond_atom_site_label_1
_geom_bond_atom_site_label_2
_geom_bond_distance
N1 C2 1.337(3)
N1 C6 1.333(3)
C2 N2 1.333(3)
C2 N3 1.374(3)
N2 C21 1.461(3)
N2 H2 .9283
C21 C211 1.528(3)
C21 C22 1.539(4)
C21 H21A .9800
C211 O22 1.237(3)
C211 O21 1.282(3)
O21 H21 .8200
C22 O23 1.428(3)
C22 C23 1.521(4)
C22 H22 .9800
C23 H23A .9600
C23 H23B .9600
C23 H23C .9600
O23 H23 .8200
N3 C4 1.400(3)
N3 C31 1.465(3)
C31 H31A .9600
C31 H31B .9600
C31 H31C .9600
C4 O4 1.211(3)
C4 C5 1.479(3)
C5 N5 1.315(3)
C5 C6 1.458(3)
N5 O5 1.326(3)
C6 N6 1.311(3)
N6 H6A .8600
N6 H6B .8600

loop_
_geom_hbond_atom_site_label_D
_geom_hbond_atom_site_label_H
_geom_hbond_atom_site_label_A
_geom_hbond_site_symmetry_A
_geom_hbond_distance_DH
_geom_hbond_distance_HA
_geom_hbond_distance_DA
_geom_hbond_angle_DHA
_geom_hbond_publ_flag
N2 H2 O23 2_746 .93 2.08 2.940(3) 154 y
N6 H6A O22 2_656 .86 2.02 2.843(3) 161 y
N6 H6B O5 . .86 1.95 2.579(2) 129 y
O21 H21 O5 1_554 .82 1.65 2.440(2) 161 y
O23 H23 O22 2_756 .82 1.94 2.716(2) 157 y

loop_
_geom_torsion_atom_site_label_1
_geom_torsion_atom_site_label_2
_geom_torsion_atom_site_label_3
_geom_torsion_atom_site_label_4
_geom_torsion
C6 N1 C2 N2 -177.9(2)
C6 N1 C2 N3 2.9(4)
N1 C2 N2 C21 5.4(3)
N3 C2 N2 C21 -175.3(2)
C2 N2 C21 C211 -131.9(2)
C2 N2 C21 C22 104.3(2)
N2 C21 C211 O22 -2.2(3)
C22 C21 C211 O22 122.9(2)
N2 C21 C211 O21 177.68(19)
C22 C21 C211 O21 -57.2(2)
N2 C21 C22 O23 72.0(2)
C211 C21 C22 O23 -52.6(2)
N2 C21 C22 C23 -53.1(3)
C211 C21 C22 C23 -177.7(2)
N2 C2 N3 C4 179.0(2)
N1 C2 N3 C4 -1.7(4)
N2 C2 N3 C31 9.2(3)
N1 C2 N3 C31 -171.5(3)
C2 N3 C4 O4 179.6(2)
C31 N3 C4 O4 -10.3(4)
C2 N3 C4 C5 -1.2(3)
C31 N3 C4 C5 168.9(2)
O4 C4 C5 N5 7.6(4)
N3 C4 C5 N5 -171.7(2)
O4 C4 C5 C6 -178.0(2)
N3 C4 C5 C6 2.8(3)
C6 C5 N5 O5 3.6(4)
C4 C5 N5 O5 177.4(2)
C2 N1 C6 N6 178.2(2)
C2 N1 C6 C5 -1.0(4)
N5 C5 C6 N6 -7.4(4)
C4 C5 C6 N6 179.0(2)
N5 C5 C6 N1 171.8(3)
C4 C5 C6 N1 -1.8(4)

loop_
_cod_related_entry_id
_cod_related_entry_database
_cod_related_entry_code
1 ChemSpider 21188474
